data_7249058
loop_
_publ_author_name
'Bondarenko, Mikhail A.'
'Novikov, Alexander S.'
'Abramov, Pavel A.'
'Sokolov, Maxim N.'
'Adonin, Sergey A.'

_publ_section_title
;
 Crystalline products of bromoantimonate(iii) oxidation by Br2 in the
 presence of different cations: diversity of structural types and patterns
 of halogen bond systems
;
_journal_issue 33
_journal_name_full CrystEngComm
_journal_page_first 4518
_journal_page_last 4524
_journal_paper_doi 10.1039/D4CE00207E
_journal_volume 26
_journal_year 2024
_chemical_formula_sum 'C17 H24 Br9 N2 Sb'
_chemical_formula_weight 1097.32
_space_group_crystal_system triclinic
_space_group_IT_number 1
_space_group_name_Hall 'P 1'
_space_group_name_H-M_alt 'P 1'
_atom_sites_solution_hydrogens geom
_audit_creation_method SHELXL-2014/7
_audit_update_record
;
2024-02-21 deposited with the CCDC.	2024-07-09 downloaded from the CCDC.
;
_cell_angle_alpha 75.662(4)
_cell_angle_beta 82.363(3)
_cell_angle_gamma 82.661(3)
_cell_formula_units_Z 1
_cell_length_a 7.7262(2)
_cell_length_b 8.7072(4)
_cell_length_c 11.2299(4)
_cell_measurement_reflns_used 2287
_cell_measurement_temperature 130(2)
_cell_measurement_theta_max 28.4200
_cell_measurement_theta_min 3.9680
_cell_volume 721.91(5)
_computing_cell_refinement 'CrysAlisPro 1.171.38.46 (Rigaku OD, 2015)'
_computing_data_collection 'CrysAlisPro 1.171.38.46 (Rigaku OD, 2015)'
_computing_data_reduction 'CrysAlisPro 1.171.38.46 (Rigaku OD, 2015)'
_computing_structure_refinement 'SHELXL-2014/7 (Sheldrick, 2014)'
_diffrn_ambient_temperature 130(2)
_diffrn_detector_area_resol_mean 10.6168
_diffrn_measured_fraction_theta_full 0.998
_diffrn_measured_fraction_theta_max 0.813
_diffrn_measurement_device_type 'New Xcalibur, AtlasS2'
_diffrn_radiation_type MoK\a
_diffrn_radiation_wavelength 0.71073
_diffrn_reflns_av_R_equivalents 0.0250
_diffrn_reflns_av_unetI/netI 0.0610
_diffrn_reflns_Laue_measured_fraction_full 0.998
_diffrn_reflns_Laue_measured_fraction_max 0.813
_diffrn_reflns_limit_h_max 9
_diffrn_reflns_limit_h_min -10
_diffrn_reflns_limit_k_max 11
_diffrn_reflns_limit_k_min -10
_diffrn_reflns_limit_l_max 14
_diffrn_reflns_limit_l_min -15
_diffrn_reflns_number 5395
_diffrn_reflns_point_group_measured_fraction_full 0.685
_diffrn_reflns_point_group_measured_fraction_max 0.538
_diffrn_reflns_theta_full 25.500
_diffrn_reflns_theta_max 29.058
_diffrn_reflns_theta_min 3.403
_diffrn_source 'fine-focus sealed X-ray tube'
_exptl_absorpt_coefficient_mu 13.419
_exptl_absorpt_correction_T_max 1.00000
_exptl_absorpt_correction_T_min 0.42425
_exptl_absorpt_correction_type multi-scan
_exptl_absorpt_process_details
;
CrysAlisPro 1.171.38.46 (Rigaku Oxford Diffraction, 2015)
Empirical absorption correction using spherical harmonics,
 implemented in SCALE3 ABSPACK scaling algorithm.
;
_exptl_crystal_colour purple
_exptl_crystal_density_diffrn 2.524
_exptl_crystal_description block
_exptl_crystal_F_000 506
_exptl_crystal_size_max 0.190
_exptl_crystal_size_mid 0.140
_exptl_crystal_size_min 0.070
_refine_diff_density_max 0.881
_refine_diff_density_min -1.086
_refine_diff_density_rms 0.178
_refine_ls_abs_structure_details
;
 Flack x determined using 895 quotients [(I+)-(I-)]/[(I+)+(I-)]
 (Parsons, Flack and Wagner, Acta Cryst. B69 (2013) 249-259).
;
_refine_ls_abs_structure_Flack 0.168(14)
_refine_ls_extinction_method none
_refine_ls_goodness_of_fit_ref 0.989
_refine_ls_hydrogen_treatment constr
_refine_ls_matrix_type full
_refine_ls_number_parameters 262
_refine_ls_number_reflns 4160
_refine_ls_number_restraints 3
_refine_ls_restrained_S_all 0.989
_refine_ls_R_factor_all 0.0399
_refine_ls_R_factor_gt 0.0343
_refine_ls_shift/su_max 0.000
_refine_ls_shift/su_mean 0.000
_refine_ls_structure_factor_coef Fsqd
_refine_ls_weighting_details 'w=1/[\s^2^(Fo^2^)+(0.0220P)^2^] where P=(Fo^2^+2Fc^2^)/3'
_refine_ls_weighting_scheme calc
_refine_ls_wR_factor_gt 0.0694
_refine_ls_wR_factor_ref 0.0728
_reflns_Friedel_coverage 0.322
_reflns_Friedel_fraction_full 0.372
_reflns_Friedel_fraction_max 0.262
_reflns_number_gt 3777
_reflns_number_total 4160
_reflns_threshold_expression 'I > 2\s(I)'
_cod_data_source_file d4ce00207e2.cif
_cod_data_source_block BM92_b
_cod_depositor_comments 'Adding full bibliography for 7249056--7249061.cif.'
_cod_database_code 7249058
_shelx_shelxl_version_number 2014/7
_shelx_space_group_comment
;
The symmetry employed for this shelxl refinement is uniquely defined
by the following loop, which should always be used as a source of
symmetry information in preference to the above space-group names.
They are only intended as comments.
;
_shelx_estimated_absorpt_t_min 0.185
_shelx_estimated_absorpt_t_max 0.454

loop_
_space_group_symop_operation_xyz
'x, y, z'

loop_
_atom_site_label
_atom_site_type_symbol
_atom_site_fract_x
_atom_site_fract_y
_atom_site_fract_z
_atom_site_U_iso_or_equiv
_atom_site_adp_type
_atom_site_occupancy
_atom_site_site_symmetry_order
_atom_site_calc_flag
_atom_site_refinement_flags_posn
_atom_site_refinement_flags_adp
_atom_site_refinement_flags_occupancy
_atom_site_disorder_assembly
_atom_site_disorder_group
C1 C 0.6135(19) 0.5267(17) 0.9761(12) 0.042(4) Uani 1 1 d . . . . .
H1A H 0.7004 0.6042 0.9475 0.063 Uiso 1 1 calc R U . . .
H1B H 0.6613 0.4358 1.0375 0.063 Uiso 1 1 calc R U . . .
H1C H 0.5064 0.5771 1.0136 0.063 Uiso 1 1 calc R U . . .
C2 C 0.5714(16) 0.4703(15) 0.8688(12) 0.025(3) Uani 1 1 d . . . . .
C3 C 0.5415(16) 0.3146(15) 0.8798(12) 0.031(3) Uani 1 1 d . . . . .
H3 H 0.5444 0.2404 0.9576 0.037 Uiso 1 1 calc R U . . .
C4 C 0.5074(15) 0.2665(15) 0.7780(12) 0.028(3) Uani 1 1 d . . . . .
H4 H 0.4845 0.1597 0.7853 0.034 Uiso 1 1 calc R U . . .
C5 C 0.5068(15) 0.3745(15) 0.6657(12) 0.028(3) Uani 1 1 d . . . . .
H5 H 0.4853 0.3415 0.5949 0.033 Uiso 1 1 calc R U . . .
C6 C 0.5651(16) 0.5750(15) 0.7536(12) 0.026(3) Uani 1 1 d . . . . .
H6 H 0.5816 0.6838 0.7445 0.031 Uiso 1 1 calc R U . . .
C7 C 0.5307(17) 0.6388(15) 0.5336(12) 0.031(3) Uani 1 1 d . . . . .
H7A H 0.4426 0.7301 0.5410 0.038 Uiso 1 1 calc R U . . .
H7B H 0.4945 0.5861 0.4735 0.038 Uiso 1 1 calc R U . . .
C8 C 0.7083(16) 0.6987(13) 0.4868(11) 0.025(3) Uani 1 1 d . . . . .
H8A H 0.7492 0.7406 0.5514 0.030 Uiso 1 1 calc R U . . .
H8B H 0.6957 0.7881 0.4133 0.030 Uiso 1 1 calc R U . . .
C9 C 0.8487(15) 0.5702(13) 0.4520(11) 0.023(3) Uani 1 1 d . . . . .
H9A H 0.8680 0.4841 0.5266 0.028 Uiso 1 1 calc R U . . .
H9B H 0.8056 0.5234 0.3910 0.028 Uiso 1 1 calc R U . . .
C10 C 1.020(2) 0.6370(17) 0.3983(13) 0.038(4) Uani 1 1 d . . . . .
H10A H 1.0008 0.7178 0.3208 0.045 Uiso 1 1 calc R U . . .
H10B H 1.0563 0.6921 0.4568 0.045 Uiso 1 1 calc R U . . .
C11 C 1.1685(16) 0.5167(16) 0.3708(11) 0.029(3) Uani 1 1 d . . . . .
H11A H 1.2788 0.5688 0.3478 0.034 Uiso 1 1 calc R U . . .
H11B H 1.1833 0.4306 0.4461 0.034 Uiso 1 1 calc R U . . .
C12 C 1.037(2) 0.0534(15) 0.2321(16) 0.045(4) Uani 1 1 d . . . . .
H12A H 1.1423 -0.0121 0.2086 0.067 Uiso 1 1 calc R U . . .
H12B H 0.9404 0.0409 0.1875 0.067 Uiso 1 1 calc R U . . .
H12C H 1.0034 0.0192 0.3213 0.067 Uiso 1 1 calc R U . . .
C13 C 1.0982(14) 0.2929(14) 0.2927(11) 0.025(3) Uani 1 1 d . . . . .
H13 H 1.0894 0.2311 0.3754 0.030 Uiso 1 1 calc R U . . .
C14 C 1.0725(16) 0.2265(14) 0.1997(11) 0.027(3) Uani 1 1 d . . . . .
C15 C 1.0847(18) 0.3206(17) 0.0813(13) 0.030(3) Uani 1 1 d . . . . .
H15 H 1.0666 0.2782 0.0142 0.036 Uiso 1 1 calc R U . . .
C16 C 1.1228(18) 0.4757(16) 0.0595(11) 0.038(4) Uani 1 1 d . . . . .
H16 H 1.1302 0.5404 -0.0223 0.046 Uiso 1 1 calc R U . . .
C17 C 1.1495(17) 0.5353(16) 0.1537(11) 0.033(3) Uani 1 1 d . . . . .
H17 H 1.1781 0.6419 0.1381 0.040 Uiso 1 1 calc R U . . .
N1 N 0.5361(13) 0.5248(12) 0.6551(9) 0.022(2) Uani 1 1 d . . . . .
N2 N 1.1363(11) 0.4468(11) 0.2691(8) 0.019(2) Uani 1 1 d . . . . .
Br1 Br -0.19377(16) -0.07501(15) 0.92103(12) 0.0279(3) Uani 1 1 d . . . . .
Br2 Br 0.07603(16) -0.30569(13) 0.72514(11) 0.0235(3) Uani 1 1 d . . . . .
Br3 Br -0.16507(16) 0.06330(14) 0.58456(11) 0.0230(3) Uani 1 1 d . . . . .
Br4 Br 0.02669(15) 0.27739(13) 0.76057(11) 0.0224(3) Uani 1 1 d . . . . .
Br5 Br 0.26986(16) -0.09414(14) 0.90860(11) 0.0253(3) Uani 1 1 d . . . . .
Br6 Br 0.49542(17) 0.81155(15) 0.18455(11) 0.0303(3) Uani 1 1 d . . . . .
Br7 Br 0.53405(16) 1.06426(14) 0.24874(11) 0.0219(2) Uani 1 1 d . . . . .
Br8 Br 0.58799(16) 1.30747(14) 0.32089(12) 0.0296(3) Uani 1 1 d . . . . .
Br9 Br 0.30493(16) 1.04248(14) 0.57723(11) 0.0230(3) Uani 1 1 d . . . . .
Sb1 Sb 0.05017(12) -0.01492(11) 0.74741(9) 0.01614(15) Uani 1 1 d . . . . .

loop_
_atom_site_aniso_label
_atom_site_aniso_U_11
_atom_site_aniso_U_22
_atom_site_aniso_U_33
_atom_site_aniso_U_23
_atom_site_aniso_U_13
_atom_site_aniso_U_12
C1 0.043(9) 0.050(9) 0.034(8) -0.014(7) -0.016(7) 0.012(7)
C2 0.019(7) 0.026(7) 0.035(8) -0.013(6) -0.013(6) 0.000(6)
C3 0.024(7) 0.028(7) 0.037(8) -0.008(6) 0.006(6) 0.006(6)
C4 0.020(7) 0.027(7) 0.038(8) -0.014(6) -0.001(6) 0.004(6)
C5 0.010(6) 0.040(8) 0.033(7) -0.007(6) -0.008(5) 0.002(6)
C6 0.021(7) 0.029(6) 0.028(6) -0.008(6) -0.012(6) 0.010(5)
C7 0.032(8) 0.031(7) 0.030(7) -0.008(6) -0.015(6) 0.015(6)
C8 0.033(7) 0.013(5) 0.028(7) -0.002(5) -0.014(6) 0.006(5)
C9 0.025(7) 0.020(6) 0.028(7) -0.006(5) -0.006(5) -0.009(5)
C10 0.050(10) 0.029(8) 0.030(8) 0.008(7) -0.005(7) -0.014(7)
C11 0.017(7) 0.045(8) 0.022(6) -0.003(6) -0.002(5) -0.005(6)
C12 0.028(7) 0.024(6) 0.082(12) -0.024(7) 0.015(8) 0.001(6)
C13 0.011(6) 0.021(6) 0.030(7) 0.010(6) 0.003(5) 0.003(5)
C14 0.023(7) 0.033(7) 0.029(7) -0.015(6) -0.004(6) 0.000(6)
C15 0.029(8) 0.046(9) 0.025(7) -0.026(7) -0.013(6) 0.002(7)
C16 0.048(10) 0.039(8) 0.019(7) 0.008(6) -0.009(6) 0.002(7)
C17 0.044(9) 0.033(7) 0.014(6) 0.005(5) 0.008(6) -0.007(7)
N1 0.017(6) 0.029(6) 0.024(6) -0.012(5) -0.004(5) -0.002(5)
N2 0.018(5) 0.025(5) 0.017(5) -0.006(4) -0.005(4) -0.003(4)
Br1 0.0253(8) 0.0294(8) 0.0250(7) -0.0028(6) 0.0056(6) -0.0038(6)
Br2 0.0319(8) 0.0165(6) 0.0226(7) -0.0046(5) -0.0061(6) -0.0004(6)
Br3 0.0222(8) 0.0248(7) 0.0231(7) -0.0060(6) -0.0093(6) 0.0016(6)
Br4 0.0267(8) 0.0175(6) 0.0238(7) -0.0056(5) -0.0063(6) 0.0003(6)
Br5 0.0274(8) 0.0234(7) 0.0234(7) 0.0023(6) -0.0118(6) -0.0025(6)
Br6 0.0338(8) 0.0337(7) 0.0265(7) -0.0114(6) -0.0018(6) -0.0084(6)
Br7 0.0186(6) 0.0271(5) 0.0192(5) -0.0039(5) -0.0047(4) 0.0007(5)
Br8 0.0319(8) 0.0293(7) 0.0300(7) -0.0107(6) -0.0050(6) -0.0027(6)
Br9 0.0216(7) 0.0229(7) 0.0208(7) -0.0013(6) 0.0022(6) -0.0007(6)
Sb1 0.0175(3) 0.0153(3) 0.0146(3) -0.0017(2) -0.0026(3) -0.0007(3)

loop_
_atom_type_symbol
_atom_type_description
_atom_type_scat_dispersion_real
_atom_type_scat_dispersion_imag
_atom_type_scat_source
C C 0.0033 0.0016 'International Tables Vol C Tables 4.2.6.8 and 6.1.1.4'
N N 0.0061 0.0033 'International Tables Vol C Tables 4.2.6.8 and 6.1.1.4'
Br Br -0.2901 2.4595 'International Tables Vol C Tables 4.2.6.8 and 6.1.1.4'
Sb Sb -0.5866 1.5461 'International Tables Vol C Tables 4.2.6.8 and 6.1.1.4'
H H 0.0000 0.0000 'International Tables Vol C Tables 4.2.6.8 and 6.1.1.4'

loop_
_geom_angle_atom_site_label_1
_geom_angle_atom_site_label_2
_geom_angle_atom_site_label_3
_geom_angle
_geom_angle_site_symmetry_1
_geom_angle_site_symmetry_3
_geom_angle_publ_flag
C2 C1 H1A 109.5 . . ?
C2 C1 H1B 109.5 . . ?
H1A C1 H1B 109.5 . . ?
C2 C1 H1C 109.5 . . ?
H1A C1 H1C 109.5 . . ?
H1B C1 H1C 109.5 . . ?
C3 C2 C6 118.2(13) . . ?
C3 C2 C1 121.8(12) . . ?
C6 C2 C1 120.0(12) . . ?
C2 C3 C4 119.9(12) . . ?
C2 C3 H3 120.0 . . ?
C4 C3 H3 120.0 . . ?
C5 C4 C3 119.3(12) . . ?
C5 C4 H4 120.3 . . ?
C3 C4 H4 120.3 . . ?
N1 C5 C4 120.6(13) . . ?
N1 C5 H5 119.7 . . ?
C4 C5 H5 119.7 . . ?
N1 C6 C2 120.9(12) . . ?
N1 C6 H6 119.6 . . ?
C2 C6 H6 119.6 . . ?
N1 C7 C8 110.9(10) . . ?
N1 C7 H7A 109.5 . . ?
C8 C7 H7A 109.5 . . ?
N1 C7 H7B 109.5 . . ?
C8 C7 H7B 109.5 . . ?
H7A C7 H7B 108.1 . . ?
C7 C8 C9 113.6(9) . . ?
C7 C8 H8A 108.8 . . ?
C9 C8 H8A 108.8 . . ?
C7 C8 H8B 108.8 . . ?
C9 C8 H8B 108.8 . . ?
H8A C8 H8B 107.7 . . ?
C10 C9 C8 112.0(10) . . ?
C10 C9 H9A 109.2 . . ?
C8 C9 H9A 109.2 . . ?
C10 C9 H9B 109.2 . . ?
C8 C9 H9B 109.2 . . ?
H9A C9 H9B 107.9 . . ?
C11 C10 C9 115.3(11) . . ?
C11 C10 H10A 108.4 . . ?
C9 C10 H10A 108.4 . . ?
C11 C10 H10B 108.4 . . ?
C9 C10 H10B 108.4 . . ?
H10A C10 H10B 107.5 . . ?
N2 C11 C10 111.8(11) . . ?
N2 C11 H11A 109.3 . . ?
C10 C11 H11A 109.3 . . ?
N2 C11 H11B 109.3 . . ?
C10 C11 H11B 109.3 . . ?
H11A C11 H11B 107.9 . . ?
C14 C12 H12A 109.5 . . ?
C14 C12 H12B 109.5 . . ?
H12A C12 H12B 109.5 . . ?
C14 C12 H12C 109.5 . . ?
H12A C12 H12C 109.5 . . ?
H12B C12 H12C 109.5 . . ?
C14 C13 N2 121.0(10) . . ?
C14 C13 H13 119.5 . . ?
N2 C13 H13 119.5 . . ?
C13 C14 C15 117.6(11) . . ?
C13 C14 C12 118.2(12) . . ?
C15 C14 C12 124.2(12) . . ?
C16 C15 C14 120.4(12) . . ?
C16 C15 H15 119.8 . . ?
C14 C15 H15 119.8 . . ?
C17 C16 C15 119.9(12) . . ?
C17 C16 H16 120.1 . . ?
C15 C16 H16 120.1 . . ?
N2 C17 C16 120.7(12) . . ?
N2 C17 H17 119.7 . . ?
C16 C17 H17 119.7 . . ?
C5 N1 C6 121.0(11) . . ?
C5 N1 C7 119.3(11) . . ?
C6 N1 C7 119.7(10) . . ?
C17 N2 C13 120.4(11) . . ?
C17 N2 C11 119.1(10) . . ?
C13 N2 C11 120.6(9) . . ?
Br6 Br7 Br8 176.41(7) . . ?
Br1 Sb1 Br3 92.21(5) . . ?
Br1 Sb1 Br5 88.56(5) . . ?
Br3 Sb1 Br5 179.19(7) . . ?
Br1 Sb1 Br9 177.99(7) . 1_545 ?
Br3 Sb1 Br9 89.80(5) . 1_545 ?
Br5 Sb1 Br9 89.43(5) . 1_545 ?
Br1 Sb1 Br4 91.56(5) . . ?
Br3 Sb1 Br4 89.19(5) . . ?
Br5 Sb1 Br4 91.07(5) . . ?
Br9 Sb1 Br4 88.61(5) 1_545 . ?
Br1 Sb1 Br2 90.17(5) . . ?
Br3 Sb1 Br2 89.42(5) . . ?
Br5 Sb1 Br2 90.30(5) . . ?
Br9 Sb1 Br2 89.71(5) 1_545 . ?
Br4 Sb1 Br2 177.83(6) . . ?

loop_
_geom_bond_atom_site_label_1
_geom_bond_atom_site_label_2
_geom_bond_distance
_geom_bond_site_symmetry_2
_geom_bond_publ_flag
C1 C2 1.496(18) . ?
C1 H1A 0.9800 . ?
C1 H1B 0.9800 . ?
C1 H1C 0.9800 . ?
C2 C3 1.377(17) . ?
C2 C6 1.389(18) . ?
C3 C4 1.378(17) . ?
C3 H3 0.9500 . ?
C4 C5 1.374(17) . ?
C4 H4 0.9500 . ?
C5 N1 1.331(15) . ?
C5 H5 0.9500 . ?
C6 N1 1.340(16) . ?
C6 H6 0.9500 . ?
C7 N1 1.478(15) . ?
C7 C8 1.513(16) . ?
C7 H7A 0.9900 . ?
C7 H7B 0.9900 . ?
C8 C9 1.541(15) . ?
C8 H8A 0.9900 . ?
C8 H8B 0.9900 . ?
C9 C10 1.506(17) . ?
C9 H9A 0.9900 . ?
C9 H9B 0.9900 . ?
C10 C11 1.50(2) . ?
C10 H10A 0.9900 . ?
C10 H10B 0.9900 . ?
C11 N2 1.482(15) . ?
C11 H11A 0.9900 . ?
C11 H11B 0.9900 . ?
C12 C14 1.513(17) . ?
C12 H12A 0.9800 . ?
C12 H12B 0.9800 . ?
C12 H12C 0.9800 . ?
C13 C14 1.360(17) . ?
C13 N2 1.362(14) . ?
C13 H13 0.9500 . ?
C14 C15 1.377(18) . ?
C15 C16 1.374(18) . ?
C15 H15 0.9500 . ?
C16 C17 1.337(18) . ?
C16 H16 0.9500 . ?
C17 N2 1.332(14) . ?
C17 H17 0.9500 . ?
Br1 Sb1 2.5293(15) . ?
Br2 Sb1 2.5852(15) . ?
Br3 Sb1 2.5447(16) . ?
Br4 Sb1 2.5679(14) . ?
Br5 Sb1 2.5559(15) . ?
Br6 Br7 2.5419(17) . ?
Br7 Br8 2.5455(17) . ?
Br9 Sb1 2.5603(14) 1_565 ?
Sb1 Br9 2.5603(14) 1_545 ?
